data_7010848
loop_
_publ_author_name
'Ishii, Tomohiko'
'Kanehama, Ryo'
'Aizawa, Naoko'
'Yamashita, Masahiro'
'Matsuzaka, Hiroyuki'
'Sugiura, Ken-ichi'
'Miyasaka, Hitoshi'
'Kodama, Takeshi'
'Kikuchi, Kouichi'
'Ikemoto, Isao'
'Tanaka, Hisaaki'
'Marumoto, Kazuhiro'
'Kuroda, Shin-Ichi'

_publ_section_title
;
 Fullerene C60 exhibiting a strong intermolecular interaction in a
 cocrystallite with C4 symmetrical cobalt
 tetrakis(di-tert-butylphenyl)porphyrin
;
_journal_issue 20
_journal_name_full 'Journal of the Chemical Society, Dalton Transactions'
_journal_page_first 2975
_journal_paper_doi 10.1039/b104514h
_journal_year 2001
_chemical_formula_sum 'C136 H92 Co N4'
_chemical_formula_weight 1841.18
_space_group_IT_number 79
_symmetry_cell_setting tetragonal
_symmetry_Int_Tables_number 79
_symmetry_space_group_name_Hall 'I 4'
_symmetry_space_group_name_H-M 'I 4'
_audit_creation_date 'Fri Apr  6 15:50:49 2001'
_audit_creation_method 'by teXsan'
_cell_angle_alpha 90.000(2)
_cell_angle_beta 90.000(3)
_cell_angle_gamma 90.000(3)
_cell_formula_units_Z 2
_cell_length_a 20.399(2)
_cell_length_b 20.399(1)
_cell_length_c 12.0635(8)
_cell_measurement_reflns_used 21184
_cell_measurement_temperature 296.2
_cell_measurement_theta_max 27.5
_cell_measurement_theta_min 2.0
_cell_volume 5019.9(6)
_computing_cell_refinement PROCESS-AUTO
_computing_data_collection PROCESS-AUTO
_computing_data_reduction 'teXsan Ver. 1.11'
_computing_publication_material 'teXsan Ver. 1.11'
_computing_structure_refinement 'teXsan Ver. 1.10'
_computing_structure_solution SIR92
_diffrn_detector_area_resol_mean 10.00
_diffrn_measured_fraction_theta_full 1.8267
_diffrn_measured_fraction_theta_max 1.8267
_diffrn_measurement_device_type 'Rigaku RAXIS-RAPID Imaging Plate'
_diffrn_measurement_method \w
_diffrn_radiation_type 'Mo K\a'
_diffrn_radiation_wavelength 0.7107
_diffrn_reflns_av_R_equivalents 0.037
_diffrn_reflns_limit_h_max 26
_diffrn_reflns_limit_h_min 0
_diffrn_reflns_limit_k_max 26
_diffrn_reflns_limit_k_min -26
_diffrn_reflns_limit_l_max 15
_diffrn_reflns_limit_l_min -15
_diffrn_reflns_number 20345
_diffrn_reflns_theta_full 27.45
_diffrn_reflns_theta_max 27.45
_exptl_absorpt_coefficient_mu 0.228
_exptl_absorpt_correction_T_max 0.978
_exptl_absorpt_correction_T_min 0.786
_exptl_absorpt_correction_type multi-scan
_exptl_absorpt_process_details '(Higashi, 1995)'
_exptl_crystal_colour black
_exptl_crystal_density_diffrn 1.218
_exptl_crystal_density_method 'not measured'
_exptl_crystal_description needle
_exptl_crystal_size_max 0.100
_exptl_crystal_size_mid 0.100
_exptl_crystal_size_min 0.100
_refine_diff_density_max 0.54
_refine_diff_density_min -0.50
_refine_ls_abs_structure_Flack 0.34(4)
_refine_ls_extinction_method none
_refine_ls_goodness_of_fit_ref 1.944
_refine_ls_hydrogen_treatment noref
_refine_ls_number_parameters 347
_refine_ls_number_reflns 4207
_refine_ls_R_factor_gt 0.0560
_refine_ls_shift/su_max 1.5561
_refine_ls_structure_factor_coef Fsqd
_refine_ls_weighting_details 'w = 1/[\s^2^(Fo^2^) + (0.05000(Max(Fo^2^,0) + 2Fc^2^)/3)^2^]'
_refine_ls_weighting_scheme calc
_refine_ls_wR_factor_ref 0.1358
_reflns_number_gt 4207
_reflns_number_total 5504
_reflns_threshold_expression F^2^>3.0\s(F^2^)
_cod_data_source_file b104514h.txt
_cod_data_source_block 010126_
_cod_original_cell_volume 5020.1(6)
_cod_original_formula_sum 'C136 H92 Co N4 '
_cod_database_code 7010848

loop_
_symmetry_equiv_pos_as_xyz
x,y,z
-x,-y,z
-y,x,z
y,-x,z
1/2+x,1/2+y,1/2+z
1/2-x,1/2-y,1/2+z
1/2-y,1/2+x,1/2+z
1/2+y,1/2-x,1/2+z

loop_
_atom_site_label
_atom_site_type_symbol
_atom_site_fract_x
_atom_site_fract_y
_atom_site_fract_z
_atom_site_U_iso_or_equiv
_atom_site_adp_type
_atom_site_occupancy
_atom_site_calc_flag
_atom_site_refinement_flags
_atom_site_disorder_assembly
_atom_site_disorder_group
Co(1) Co 1.0000 0.0000 0.057(1) 0.02661(5) Uani 1.00 d S . .
N(1) N 1.03680(6) -0.09041(6) 0.057(1) 0.0271(3) Uani 1.00 d . . .
C(1) C 1.00238(8) -0.14879(7) 0.060(1) 0.0313(4) Uani 1.00 d . . .
C(2) C 0.93455(8) -0.15526(7) 0.058(1) 0.0331(4) Uani 1.00 d . . .
C(3) C 0.89178(7) -0.10206(7) 0.058(1) 0.0310(3) Uani 1.00 d . . .
C(4) C 0.82112(8) -0.10850(9) 0.060(1) 0.0447(5) Uani 1.00 d . . .
C(5) C 0.79639(7) -0.04743(9) 0.060(1) 0.0441(4) Uani 1.00 d . . .
C(6) C 0.90580(8) -0.22335(7) 0.059(1) 0.0410(4) Uani 1.00 d . . .
C(7) C 0.8979(2) -0.2577(2) -0.035(1) 0.0563(10) Uani 1.00 d . . .
C(8) C 0.8737(2) -0.3236(2) -0.034(1) 0.067(1) Uani 1.00 d . . .
C(9) C 0.8543(1) -0.3482(1) 0.069(1) 0.0626(7) Uani 1.00 d . . .
C(10) C 0.8606(2) -0.3140(2) 0.166(1) 0.0544(8) Uani 1.00 d . . .
C(11) C 0.8876(2) -0.2520(2) 0.162(1) 0.0510(9) Uani 1.00 d . . .
C(12) C 0.8668(3) -0.3634(2) -0.139(1) 0.110(1) Uani 1.00 d . . .
C(13) C 0.8841(5) -0.3263(3) -0.244(1) 0.172(3) Uani 1.00 d . . .
C(14) C 0.9147(3) -0.4208(2) -0.134(1) 0.173(3) Uani 1.00 d . . .
C(15) C 0.7986(3) -0.3921(4) -0.152(1) 0.195(3) Uani 1.00 d . . .
C(16) C 0.8378(3) -0.3428(3) 0.279(1) 0.112(1) Uani 1.00 d . . .
C(17) C 0.8873(4) -0.3337(5) 0.359(1) 0.215(4) Uani 1.00 d . . .
C(18) C 0.7805(5) -0.2970(4) 0.324(1) 0.270(5) Uani 1.00 d . . .
C(19) C 0.8067(4) -0.4057(3) 0.268(1) 0.186(3) Uani 1.00 d . . .
C(20) C 0.5815(2) -0.5346(3) -0.192(1) 0.059(1) Uani 1.00 d . . .
C(21) C 0.6245(2) -0.4872(2) -0.147(1) 0.065(1) Uani 1.00 d . . .
C(22) C 0.5992(2) -0.4220(2) -0.142(1) 0.063(1) Uani 1.00 d . . .
C(23) C 0.6145(2) -0.3840(2) -0.049(1) 0.063(1) Uani 1.00 d . . .
C(24) C 0.6609(2) -0.5034(3) -0.052(1) 0.069(1) Uani 1.00 d . . .
C(25) C 0.6569(2) -0.5660(3) -0.002(1) 0.065(1) Uani 1.00 d . . .
C(26) C 0.6557(2) -0.5701(3) 0.120(1) 0.075(1) Uani 1.00 d . . .
C(27) C 0.6626(2) -0.5062(3) 0.163(1) 0.062(1) Uani 1.00 d . . .
C(28) C 0.6154(2) -0.3889(3) 0.166(1) 0.066(1) Uani 1.00 d . . .
C(29) C 0.5979(3) -0.4228(2) 0.263(1) 0.064(1) Uani 1.00 d . . .
C(30) C 0.5362(2) -0.4161(2) 0.307(1) 0.053(1) Uani 1.00 d . . .
C(31) C 0.4908(2) -0.3749(2) 0.258(1) 0.063(1) Uani 1.00 d . . .
C(32) C 0.5108(6) -0.5338(3) -0.224(1) 0.040(2) Uani 0.50 d P . .
C(33) C 0.4866(6) -0.4706(4) 0.348(1) 0.041(2) Uani 0.50 d P . .
C(34) C 0.6603(4) -0.4379(6) 0.001(1) 0.057(2) Uani 0.50 d P . .
C(35) C 0.6711(2) -0.4689(3) 0.057(2) 0.058(1) Uani 0.50 d P . .
C(36) C 0.6568(4) -0.4373(6) 0.116(1) 0.058(1) Uani 0.50 d P . .
C(37) C 0.6466(2) -0.4055(3) 0.059(2) 0.061(1) Uani 0.50 d P . .
H(1) H 0.7965 -0.1490 0.0620 0.0512 Uiso 1.00 calc . . .
H(2) H 0.7499 -0.0409 0.0590 0.0518 Uiso 1.00 calc . . .
H(3) H 0.9090 -0.2373 -0.1042 0.0617 Uiso 1.00 calc . . .
H(4) H 0.8357 -0.3913 0.0714 0.0751 Uiso 1.00 calc . . .
H(5) H 0.8944 -0.2263 0.2296 0.0637 Uiso 1.00 calc . . .
H(6) H 0.8464 -0.2871 -0.2528 0.1737 Uiso 1.00 calc . . .
H(7) H 0.9211 -0.2996 -0.2400 0.1737 Uiso 1.00 calc . . .
H(8) H 0.8786 -0.3479 -0.3093 0.1737 Uiso 1.00 calc . . .
H(9) H 0.9581 -0.4064 -0.1277 0.2134 Uiso 1.00 calc . . .
H(10) H 0.9092 -0.4500 -0.1937 0.2134 Uiso 1.00 calc . . .
H(11) H 0.9046 -0.4464 -0.0655 0.2134 Uiso 1.00 calc . . .
H(12) H 0.7990 -0.4251 -0.2080 0.1718 Uiso 1.00 calc . . .
H(13) H 0.7939 -0.4218 -0.0799 0.1718 Uiso 1.00 calc . . .
H(14) H 0.7663 -0.3646 -0.1517 0.1718 Uiso 1.00 calc . . .
H(15) H 0.9265 -0.3645 0.3419 0.2024 Uiso 1.00 calc . . .
H(16) H 0.9017 -0.2949 0.3762 0.2024 Uiso 1.00 calc . . .
H(17) H 0.8730 -0.3575 0.4326 0.2024 Uiso 1.00 calc . . .
H(18) H 0.7922 -0.2583 0.3312 0.2978 Uiso 1.00 calc . . .
H(19) H 0.7638 -0.3208 0.3882 0.2978 Uiso 1.00 calc . . .
H(20) H 0.7447 -0.3042 0.2669 0.2978 Uiso 1.00 calc . . .
H(21) H 0.7881 -0.4200 0.3405 0.1810 Uiso 1.00 calc . . .
H(22) H 0.7686 -0.4039 0.2192 0.1810 Uiso 1.00 calc . . .
H(23) H 0.8342 -0.4397 0.2436 0.1810 Uiso 1.00 calc . . .

loop_
_atom_site_aniso_label
_atom_site_aniso_U_11
_atom_site_aniso_U_22
_atom_site_aniso_U_33
_atom_site_aniso_U_12
_atom_site_aniso_U_13
_atom_site_aniso_U_23
Co(1) 0.0241(1) 0.0241 0.0316(2) 0.0000 0.0000 0.0000
N(1) 0.0290(5) 0.0285(5) 0.0238(6) 0.0000(4) 0.002(2) 0.006(2)
C(1) 0.0382(7) 0.0278(6) 0.0280(8) 0.0006(5) -0.008(2) -0.003(2)
C(2) 0.0401(7) 0.0261(6) 0.0332(8) -0.0046(6) 0.014(2) 0.000(2)
C(3) 0.0329(7) 0.0303(7) 0.0298(7) -0.0059(5) -0.004(2) -0.001(2)
C(4) 0.0315(7) 0.0431(8) 0.060(1) -0.0082(6) 0.006(2) 0.012(2)
C(5) 0.0244(7) 0.0465(8) 0.062(1) -0.0048(6) 0.003(2) -0.008(3)
C(6) 0.0398(8) 0.0282(7) 0.0550(10) -0.0063(6) 0.011(2) -0.005(2)
C(7) 0.059(2) 0.049(2) 0.061(2) -0.025(2) 0.015(2) -0.013(2)
C(8) 0.064(2) 0.051(2) 0.087(2) -0.023(2) 0.014(2) -0.025(2)
C(9) 0.067(1) 0.0348(9) 0.086(2) -0.0189(9) 0.007(2) -0.002(2)
C(10) 0.053(2) 0.039(1) 0.070(2) -0.015(1) -0.015(1) 0.013(1)
C(11) 0.058(2) 0.043(1) 0.052(2) -0.014(1) -0.007(1) 0.006(1)
C(12) 0.146(3) 0.087(2) 0.096(3) -0.079(2) 0.058(3) -0.052(2)
C(13) 0.33(1) 0.118(4) 0.068(3) -0.118(5) 0.033(5) -0.041(3)
C(14) 0.221(6) 0.086(3) 0.213(7) -0.013(3) 0.094(5) -0.084(4)
C(15) 0.148(5) 0.36(1) 0.080(4) -0.183(7) 0.027(3) -0.079(5)
C(16) 0.145(3) 0.113(3) 0.078(3) -0.083(2) -0.025(2) 0.050(2)
C(17) 0.179(6) 0.32(1) 0.144(6) -0.184(7) -0.112(5) 0.141(7)
C(18) 0.30(1) 0.237(9) 0.27(1) 0.117(8) 0.226(10) 0.123(8)
C(19) 0.290(9) 0.112(4) 0.156(7) -0.140(5) -0.043(6) 0.067(4)
C(20) 0.060(2) 0.092(3) 0.025(2) 0.006(2) 0.017(2) -0.003(2)
C(21) 0.057(3) 0.076(2) 0.061(3) 0.006(2) 0.033(2) 0.020(2)
C(22) 0.068(3) 0.071(2) 0.050(2) -0.004(2) 0.035(2) 0.014(2)
C(23) 0.070(3) 0.063(2) 0.057(2) -0.045(2) -0.013(2) 0.025(2)
C(24) 0.030(2) 0.103(3) 0.074(3) -0.010(2) 0.021(2) -0.017(2)
C(25) 0.031(2) 0.118(3) 0.045(1) 0.029(2) 0.004(2) -0.007(2)
C(26) 0.060(3) 0.119(3) 0.047(1) 0.055(3) -0.008(2) -0.007(3)
C(27) 0.034(2) 0.110(3) 0.040(2) -0.002(2) -0.009(2) 0.019(2)
C(28) 0.054(2) 0.087(3) 0.057(2) -0.026(2) -0.013(2) -0.019(2)
C(29) 0.080(2) 0.057(2) 0.055(2) -0.015(2) -0.033(2) -0.018(2)
C(30) 0.087(2) 0.050(2) 0.022(2) -0.031(2) -0.004(2) -0.008(2)
C(31) 0.080(3) 0.065(3) 0.044(2) -0.006(2) 0.005(2) -0.039(2)
C(32) 0.064(3) 0.035(3) 0.022(3) -0.001(3) 0.000(3) -0.011(2)
C(33) 0.039(4) 0.076(5) 0.008(2) -0.004(3) 0.006(3) 0.005(3)
C(34) 0.035(4) 0.087(3) 0.047(2) -0.027(3) 0.002(4) 0.016(3)
C(35) 0.030(2) 0.093(3) 0.052(2) -0.012(2) 0.025(3) 0.022(2)
C(36) 0.030(3) 0.098(3) 0.047(2) -0.025(3) -0.001(3) 0.006(3)
C(37) 0.053(2) 0.080(2) 0.050(2) -0.035(2) -0.007(4) 0.011(4)

loop_
_atom_type_symbol
_atom_type_description
_atom_type_scat_dispersion_real
_atom_type_scat_dispersion_imag
_atom_type_scat_source
C C 0.003 0.002
;International Tables for Crystallography
(1992, Vol. C, Tables 4.2.6.8 and 6.1.1.1)
;
H H 0.000 0.000
;International Tables for Crystallography
(1992, Vol. C, Table 6.1.1.2)
;
N N 0.006 0.003
;International Tables for Crystallography
(1992, Vol. C, Tables 4.2.6.8 and 6.1.1.1)
;
Co Co 0.349 0.972
;International Tables for Crystallography
(1992, Vol. C, Tables 4.2.6.8 and 6.1.1.1)
;

loop_
_geom_angle_atom_site_label_1
_geom_angle_atom_site_label_2
_geom_angle_atom_site_label_3
_geom_angle
_geom_angle_site_symmetry_1
_geom_angle_site_symmetry_2
_geom_angle_site_symmetry_3
_geom_angle_publ_flag
N(1) Co(1) N(1) 90.000(3) . . 3_645 yes
N(1) Co(1) N(1) 90.000(3) . . 4_665 yes
N(1) Co(1) N(1) 179.7(3) . . 2_755 yes
N(1) Co(1) N(1) 179.7(3) 3_645 . 4_665 yes
N(1) Co(1) N(1) 90.000(3) 3_645 . 2_755 yes
N(1) Co(1) N(1) 90.000(3) 4_665 . 2_755 yes
Co(1) N(1) C(1) 127.3(1) . . . yes
Co(1) N(1) C(3) 127.4(1) . . 3_645 yes
C(1) N(1) C(3) 105.2(2) . . 3_645 yes
N(1) C(1) C(2) 125.9(2) . . . yes
N(1) C(1) C(5) 110.1(2) . . 3_645 yes
C(2) C(1) C(5) 124.0(2) . . 3_645 yes
C(1) C(2) C(3) 123.3(2) . . . yes
C(1) C(2) C(6) 118.3(2) . . . yes
C(3) C(2) C(6) 118.3(2) . . . yes
N(1) C(3) C(2) 125.9(2) 4_665 . . yes
N(1) C(3) C(4) 110.5(2) 4_665 . . yes
C(2) C(3) C(4) 123.6(2) . . . yes
C(3) C(4) C(5) 106.8(2) . . . yes
C(1) C(5) C(4) 107.4(2) 4_665 . . yes
C(2) C(6) C(7) 121.2(5) . . . yes
C(2) C(6) C(11) 119.4(5) . . . yes
C(7) C(6) C(11) 119.4(2) . . . yes
C(6) C(7) C(8) 121.6(5) . . . yes
C(7) C(8) C(9) 116.0(5) . . . yes
C(7) C(8) C(12) 121.9(6) . . . yes
C(9) C(8) C(12) 122.0(5) . . . yes
C(8) C(9) C(10) 123.4(3) . . . yes
C(9) C(10) C(11) 118.5(5) . . . yes
C(9) C(10) C(16) 121.8(5) . . . yes
C(11) C(10) C(16) 119.7(6) . . . yes
C(6) C(11) C(10) 120.9(5) . . . yes
C(8) C(12) C(13) 114.3(5) . . . yes
C(8) C(12) C(14) 108.3(7) . . . yes
C(8) C(12) C(15) 112.1(6) . . . yes
C(13) C(12) C(14) 105.8(7) . . . yes
C(13) C(12) C(15) 108.7(9) . . . yes
C(14) C(12) C(15) 107.3(7) . . . yes
C(10) C(16) C(17) 109.7(6) . . . yes
C(10) C(16) C(18) 107.3(6) . . . yes
C(10) C(16) C(19) 112.8(8) . . . yes
C(17) C(16) C(18) 102(1) . . . yes
C(17) C(16) C(19) 119.8(8) . . . yes
C(18) C(16) C(19) 103.3(9) . . . yes
C(21) C(20) C(22) 119.6(6) . . 4_655 yes
C(21) C(20) C(32) 133.8(6) . . . yes
C(21) C(20) C(32) 94.9(7) . . 3_545 yes
C(22) C(20) C(32) 94.1(6) 4_655 . . yes
C(22) C(20) C(32) 133.2(6) 4_655 . 3_545 yes
C(32) C(20) C(32) 41.3(6) . . 3_545 yes
C(20) C(21) C(22) 115.3(6) . . . yes
C(20) C(21) C(24) 118.7(6) . . . yes
C(22) C(21) C(24) 112.3(7) . . . yes
C(20) C(22) C(21) 111.0(6) 3_545 . . yes
C(20) C(22) C(23) 120.4(6) 3_545 . . yes
C(21) C(22) C(23) 117.7(7) . . . yes
C(22) C(23) C(25) 119.6(6) . . 3_545 yes
C(22) C(23) C(34) 93.0(8) . . . yes
C(22) C(23) C(37) 128.5(7) . . . yes
C(25) C(23) C(34) 132.7(8) 3_545 . . yes
C(25) C(23) C(37) 97.3(7) 3_545 . . yes
C(34) C(23) C(37) 37.9(7) . . . yes
C(21) C(24) C(25) 122.1(6) . . . yes
C(21) C(24) C(34) 97.7(8) . . . yes
C(21) C(24) C(35) 132.4(7) . . . yes
C(25) C(24) C(34) 129.0(8) . . . yes
C(25) C(24) C(35) 93.2(6) . . . yes
C(34) C(24) C(35) 37.1(6) . . . yes
C(23) C(25) C(24) 119.5(6) 4_655 . . yes
C(23) C(25) C(26) 110.6(8) 4_655 . . yes
C(24) C(25) C(26) 118.7(8) . . . yes
C(25) C(26) C(27) 108.4(8) . . . yes
C(25) C(26) C(28) 116.3(8) . . 4_655 yes
C(27) C(26) C(28) 121.5(6) . . 4_655 yes
C(26) C(27) C(31) 116.8(7) . . 4_655 yes
C(26) C(27) C(35) 99.4(7) . . . yes
C(26) C(27) C(36) 134.9(8) . . . yes
C(31) C(27) C(35) 129.9(7) 4_655 . . yes
C(31) C(27) C(36) 93.2(8) 4_655 . . yes
C(35) C(27) C(36) 38.8(6) . . . yes
C(26) C(28) C(29) 118.7(6) 3_545 . . yes
C(26) C(28) C(36) 131.4(9) 3_545 . . yes
C(26) C(28) C(37) 94.7(6) 3_545 . . yes
C(29) C(28) C(36) 99.3(9) . . . yes
C(29) C(28) C(37) 136.4(7) . . . yes
C(36) C(28) C(37) 38.8(7) . . . yes
C(28) C(29) C(30) 120.7(6) . . . yes
C(28) C(29) C(31) 109.4(7) . . 4_655 yes
C(30) C(29) C(31) 116.5(6) . . 4_655 yes
C(29) C(30) C(31) 120.1(6) . . . yes
C(29) C(30) C(33) 129.6(6) . . . yes
C(29) C(30) C(33) 96.6(7) . . 4_655 yes
C(31) C(30) C(33) 97.5(6) . . . yes
C(31) C(30) C(33) 130.4(7) . . 4_655 yes
C(33) C(30) C(33) 34.9(6) . . 4_655 yes
C(27) C(31) C(29) 116.0(7) 3_545 . 3_545 yes
C(27) C(31) C(30) 122.0(6) 3_545 . . yes
C(29) C(31) C(30) 112.2(6) 3_545 . . yes
C(20) C(32) C(20) 123.9(7) . . 4_655 yes
C(20) C(32) C(32) 64(1) . . 3_545 yes
C(20) C(32) C(32) 107(1) . . 2_645 yes
C(20) C(32) C(32) 149(1) . . 4_655 yes
C(20) C(32) C(32) 157(1) 4_655 . 3_545 yes
C(20) C(32) C(32) 117(1) 4_655 . 2_645 yes
C(20) C(32) C(32) 74(1) 4_655 . 4_655 yes
C(32) C(32) C(32) 45.000(3) 3_545 . 2_645 yes
C(32) C(32) C(32) 90.000(4) 3_545 . 4_655 yes
C(32) C(32) C(32) 45.0000(5) 2_645 . 4_655 yes
C(30) C(33) C(30) 116.3(6) . . 3_545 yes
C(30) C(33) C(33) 152(1) . . 3_545 yes
C(30) C(33) C(33) 111(1) . . 2_645 yes
C(30) C(33) C(33) 69(1) . . 4_655 yes
C(30) C(33) C(33) 75(1) 3_545 . 3_545 yes
C(30) C(33) C(33) 118(1) 3_545 . 2_645 yes
C(30) C(33) C(33) 156(1) 3_545 . 4_655 yes
C(33) C(33) C(33) 45.000(3) 3_545 . 2_645 yes
C(33) C(33) C(33) 90.000(3) 3_545 . 4_655 yes
C(33) C(33) C(33) 45.0000(2) 2_645 . 4_655 yes
C(23) C(34) C(24) 118(1) . . . yes
C(23) C(34) C(35) 151(1) . . . yes
C(23) C(34) C(36) 110(1) . . . yes
C(23) C(34) C(37) 68(1) . . . yes
C(24) C(34) C(35) 72(1) . . . yes
C(24) C(34) C(36) 115(1) . . . yes
C(24) C(34) C(37) 153(1) . . . yes
C(35) C(34) C(36) 46(1) . . . yes
C(35) C(34) C(37) 90(1) . . . yes
C(36) C(34) C(37) 44(1) . . . yes
C(24) C(35) C(27) 119.5(6) . . . yes
C(24) C(35) C(34) 70(1) . . . yes
C(24) C(35) C(36) 151(1) . . . yes
C(24) C(35) C(37) 113(1) . . . yes
C(27) C(35) C(34) 156(1) . . . yes
C(27) C(35) C(36) 71(1) . . . yes
C(27) C(35) C(37) 114(1) . . . yes
C(34) C(35) C(36) 90.7(9) . . . yes
C(34) C(35) C(37) 46(1) . . . yes
C(36) C(35) C(37) 44(1) . . . yes
C(27) C(36) C(28) 121(1) . . . yes
C(27) C(36) C(34) 111(1) . . . yes
C(27) C(36) C(35) 69(1) . . . yes
C(27) C(36) C(37) 154(1) . . . yes
C(28) C(36) C(34) 117(1) . . . yes
C(28) C(36) C(35) 155(1) . . . yes
C(28) C(36) C(37) 73(1) . . . yes
C(34) C(36) C(35) 43.1(10) . . . yes
C(34) C(36) C(37) 46(1) . . . yes
C(35) C(36) C(37) 89(1) . . . yes
C(23) C(37) C(28) 119.8(6) . . . yes
C(23) C(37) C(34) 73(1) . . . yes
C(23) C(37) C(35) 114(1) . . . yes
C(23) C(37) C(36) 153(1) . . . yes
C(28) C(37) C(34) 151(1) . . . yes
C(28) C(37) C(35) 112(1) . . . yes
C(28) C(37) C(36) 67(1) . . . yes
C(34) C(37) C(35) 43.2(9) . . . yes
C(34) C(37) C(36) 89.6(9) . . . yes
C(35) C(37) C(36) 46(1) . . . yes

loop_
_geom_bond_atom_site_label_1
_geom_bond_atom_site_label_2
_geom_bond_distance
_geom_bond_site_symmetry_1
_geom_bond_site_symmetry_2
_geom_bond_publ_flag
Co(1) N(1) 1.991(2) . . yes
Co(1) N(1) 1.991(2) . 3_645 yes
Co(1) N(1) 1.991(2) . 4_665 yes
Co(1) N(1) 1.991(2) . 2_755 yes
N(1) C(1) 1.383(3) . . yes
N(1) C(3) 1.380(3) . 3_645 yes
C(1) C(2) 1.390(3) . . yes
C(1) C(5) 1.447(3) . 3_645 yes
C(2) C(3) 1.393(3) . . yes
C(2) C(6) 1.508(3) . . yes
C(3) C(4) 1.448(3) . . yes
C(4) C(5) 1.344(4) . . yes
C(6) C(7) 1.347(8) . . yes
C(6) C(11) 1.413(8) . . yes
C(7) C(8) 1.433(8) . . yes
C(8) C(9) 1.402(8) . . yes
C(8) C(12) 1.515(7) . . yes
C(9) C(10) 1.360(7) . . yes
C(10) C(11) 1.382(7) . . yes
C(10) C(16) 1.554(8) . . yes
C(12) C(13) 1.51(1) . . yes
C(12) C(14) 1.53(1) . . yes
C(12) C(15) 1.517(9) . . yes
C(16) C(17) 1.410(10) . . yes
C(16) C(18) 1.59(1) . . yes
C(16) C(19) 1.437(9) . . yes
C(20) C(21) 1.415(9) . . yes
C(20) C(22) 1.448(10) . 4_655 yes
C(20) C(32) 1.49(2) . . yes
C(20) C(32) 1.40(2) . 3_545 yes
C(21) C(22) 1.428(8) . . yes
C(21) C(24) 1.40(1) . . yes
C(22) C(23) 1.402(9) . . yes
C(23) C(25) 1.414(10) . 3_545 yes
C(23) C(34) 1.56(2) . . yes
C(23) C(37) 1.52(2) . . yes
C(24) C(25) 1.416(9) . . yes
C(24) C(34) 1.48(2) . . yes
C(24) C(35) 1.50(2) . . yes
C(25) C(26) 1.470(5) . . yes
C(26) C(27) 1.41(1) . . yes
C(26) C(28) 1.41(1) . 4_655 yes
C(27) C(31) 1.412(10) . 4_655 yes
C(27) C(35) 1.50(1) . . yes
C(27) C(36) 1.52(2) . . yes
C(28) C(29) 1.400(9) . . yes
C(28) C(36) 1.43(2) . . yes
C(28) C(37) 1.48(2) . . yes
C(29) C(30) 1.376(9) . . yes
C(29) C(31) 1.495(8) . 4_655 yes
C(30) C(31) 1.386(9) . . yes
C(30) C(33) 1.58(2) . . yes
C(30) C(33) 1.52(2) . 4_655 yes
C(32) C(32) 1.02(1) . 3_545 yes
C(32) C(32) 1.45(2) . 2_645 yes
C(32) C(32) 1.02(1) . 4_655 yes
C(33) C(33) 0.93(1) . 3_545 yes
C(33) C(33) 1.32(2) . 2_645 yes
C(33) C(33) 0.93(1) . 4_655 yes
C(34) C(35) 0.95(2) . . yes
C(34) C(36) 1.391(9) . . yes
C(34) C(37) 1.00(2) . . yes
C(35) C(36) 1.00(2) . . yes
C(35) C(37) 1.39(1) . . yes
C(36) C(37) 0.97(2) . . yes

loop_
_geom_contact_atom_site_label_1
_geom_contact_atom_site_label_2
_geom_contact_distance
_geom_contact_site_symmetry_1
_geom_contact_site_symmetry_2
_geom_contact_publ_flag
Co(1) C(33) 2.611(8) . 5_554 ?
Co(1) C(33) 2.611(8) . 6_644 ?
Co(1) C(33) 2.611(8) . 7_544 ?
Co(1) C(33) 2.611(8) . 8_654 ?
Co(1) C(32) 2.734(8) . 5_555 ?
Co(1) C(32) 2.734(8) . 6_645 ?
Co(1) C(32) 2.734(8) . 7_545 ?
Co(1) C(32) 2.734(8) . 8_655 ?
Co(1) C(20) 3.527(7) . 5_555 ?
Co(1) C(20) 3.527(7) . 6_645 ?
Co(1) C(20) 3.527(7) . 7_545 ?
Co(1) C(20) 3.527(7) . 8_655 ?
Co(1) C(30) 3.541(6) . 5_554 ?
Co(1) C(30) 3.541(6) . 6_644 ?
Co(1) C(30) 3.541(6) . 7_544 ?
Co(1) C(30) 3.541(6) . 8_654 ?
N(1) C(33) 2.852(9) . 6_644 ?
N(1) C(32) 2.931(9) . 5_555 ?
N(1) C(33) 3.26(1) . 7_544 ?
N(1) C(33) 3.30(1) . 8_654 ?
N(1) C(30) 3.344(7) . 8_654 ?
N(1) C(32) 3.35(1) . 7_545 ?
N(1) C(30) 3.358(7) . 6_644 ?
N(1) C(20) 3.366(8) . 5_555 ?
N(1) C(20) 3.371(8) . 8_655 ?
N(1) C(32) 3.42(1) . 8_655 ?
C(1) C(20) 3.380(8) . 8_655 ?
C(1) C(30) 3.413(8) . 6_644 ?
C(1) C(32) 3.508(10) . 5_555 ?
C(1) C(33) 3.54(1) . 6_644 ?
C(1) C(21) 3.58(1) . 8_655 ?
C(2) C(30) 3.412(7) . 6_644 ?
C(2) C(20) 3.426(8) . 8_655 ?
C(3) C(30) 3.377(8) . 6_644 ?
C(3) C(20) 3.401(9) . 8_655 ?
C(3) C(33) 3.50(1) . 7_544 ?
C(3) C(32) 3.56(1) . 8_655 ?
C(15) C(34) 3.50(1) . . ?

loop_
_geom_torsion_atom_site_label_1
_geom_torsion_atom_site_label_2
_geom_torsion_atom_site_label_3
_geom_torsion_atom_site_label_4
_geom_torsion
_geom_torsion_site_symmetry_1
_geom_torsion_site_symmetry_2
_geom_torsion_site_symmetry_3
_geom_torsion_site_symmetry_4
_geom_torsion_publ_flag
Co(1) N(1) C(1) C(2) 3.5(9) . . . . yes
Co(1) N(1) C(1) C(5) -178.9(5) . . . 3_645 yes
Co(1) N(1) C(3) C(2) -0.4(9) . . 3_645 3_645 yes
Co(1) N(1) C(3) C(4) 178.2(4) . . 3_645 3_645 yes
Co(1) N(1) C(1) C(2) 3.5(9) . 3_645 3_645 3_645 yes
Co(1) N(1) C(3) C(2) -0.4(9) . 3_645 2_755 2_755 yes
Co(1) N(1) C(3) C(4) 178.2(4) . 3_645 2_755 2_755 yes
Co(1) N(1) C(1) C(2) 3.5(9) . 4_665 4_665 4_665 yes
Co(1) N(1) C(1) C(5) -178.9(5) . 4_665 4_665 . yes
Co(1) N(1) C(3) C(2) -0.4(9) . 4_665 . . yes
Co(1) N(1) C(3) C(4) 178.2(4) . 4_665 . . yes
Co(1) N(1) C(1) C(5) -178.9(5) . 2_755 2_755 4_665 yes
Co(1) N(1) C(3) C(2) -0.4(9) . 2_755 4_665 4_665 yes
Co(1) N(1) C(3) C(4) 178.2(4) . 2_755 4_665 4_665 yes
N(1) Co(1) N(1) C(1) -2.3(6) . . 3_645 3_645 yes
N(1) Co(1) N(1) C(3) -179.4(4) . . 3_645 2_755 yes
N(1) Co(1) N(1) C(1) 178.0(4) . . 4_665 4_665 yes
N(1) Co(1) N(1) C(3) 0.9(6) . . 4_665 . yes
N(1) Co(1) N(1) C(1) -92.1(5) . . 2_755 2_755 yes
N(1) Co(1) N(1) C(3) 90.7(5) . . 2_755 4_665 yes
N(1) C(1) C(2) C(3) -2.5(10) . . . . yes
N(1) C(1) C(2) C(6) 178.5(6) . . . . yes
N(1) C(3) C(2) C(1) 0(1) . 3_645 3_645 3_645 yes
N(1) C(3) C(2) C(6) 180.0(6) . 3_645 3_645 3_645 yes
C(1) N(1) C(3) C(2) -178.1(6) . . 3_645 3_645 yes
C(1) N(1) C(3) C(4) 0.5(7) . . 3_645 3_645 yes
C(1) C(2) C(3) C(4) -177.5(6) . . . . yes
C(1) C(2) C(6) C(7) -84.9(7) . . . . yes
C(1) C(2) C(6) C(11) 94.2(6) . . . . yes
C(2) C(1) N(1) C(3) -178.9(6) . . . 3_645 yes
C(2) C(3) C(4) C(5) 179.0(6) . . . . yes
C(2) C(6) C(7) C(8) 176.8(5) . . . . yes
C(2) C(6) C(11) C(10) 179.4(5) . . . . yes
C(3) N(1) C(1) C(5) -1.2(7) . 4_665 4_665 . yes
C(3) C(2) C(1) C(5) -179.9(6) . . . 3_645 yes
C(3) C(2) C(6) C(7) 96.0(6) . . . . yes
C(3) C(2) C(6) C(11) -84.8(6) . . . . yes
C(4) C(3) C(2) C(6) 1.6(9) . . . . yes
C(5) C(1) C(2) C(6) 1.1(9) . 4_665 4_665 4_665 yes
C(6) C(7) C(8) C(9) 4.6(9) . . . . yes
C(6) C(7) C(8) C(12) -177.8(6) . . . . yes
C(6) C(11) C(10) C(9) 2.7(9) . . . . yes
C(6) C(11) C(10) C(16) -176.9(5) . . . . yes
C(7) C(6) C(11) C(10) -1.4(6) . . . . yes
C(7) C(8) C(9) C(10) -3.2(7) . . . . yes
C(7) C(8) C(12) C(13) -3(1) . . . . yes
C(7) C(8) C(12) C(14) 114.5(7) . . . . yes
C(7) C(8) C(12) C(15) -127.4(8) . . . . yes
C(8) C(7) C(6) C(11) -2.4(7) . . . . yes
C(8) C(9) C(10) C(11) -0.3(8) . . . . yes
C(8) C(9) C(10) C(16) 179.3(6) . . . . yes
C(9) C(8) C(12) C(13) 174.3(8) . . . . yes
C(9) C(8) C(12) C(14) -68.0(7) . . . . yes
C(9) C(8) C(12) C(15) 50(1) . . . . yes
C(9) C(10) C(16) C(17) 132.7(9) . . . . yes
C(9) C(10) C(16) C(18) -116.8(9) . . . . yes
C(9) C(10) C(16) C(19) -3(1) . . . . yes
C(10) C(9) C(8) C(12) 179.1(6) . . . . yes
C(11) C(10) C(16) C(17) -47(1) . . . . yes
C(11) C(10) C(16) C(18) 62(1) . . . . yes
C(11) C(10) C(16) C(19) 175.9(8) . . . . yes
C(20) C(21) C(22) C(23) 141.5(7) . . . . yes
C(20) C(21) C(24) C(25) 1.4(10) . . . . yes
C(20) C(21) C(24) C(34) -145.2(7) . . . . yes
C(20) C(21) C(24) C(35) -130.1(7) . . . . yes
C(20) C(22) C(21) C(24) -143.4(6) . 4_655 4_655 4_655 yes
C(20) C(22) C(23) C(25) 1.4(9) . 4_655 4_655 . yes
C(20) C(22) C(23) C(34) 145.6(7) . 4_655 4_655 4_655 yes
C(20) C(22) C(23) C(37) 131.1(8) . 4_655 4_655 4_655 yes
C(20) C(32) C(20) C(21) -9.6(9) . . 4_655 4_655 yes
C(20) C(32) C(20) C(22) 129.9(7) . . 4_655 2_645 yes
C(20) C(32) C(20) C(32) 153.0(7) . . 4_655 4_655 yes
C(20) C(32) C(32) C(20) -131(1) . . 3_545 3_545 yes
C(20) C(32) C(32) C(32) -163.1(4) . . 3_545 2_645 yes
C(20) C(32) C(32) C(32) -163.1(4) . . 3_545 4_655 yes
C(20) C(32) C(32) C(20) -2.4(8) . . 2_645 3_545 yes
C(20) C(32) C(32) C(20) -147(1) . . 2_645 2_645 yes
C(20) C(32) C(32) C(32) 16.0(5) . . 2_645 3_545 yes
C(20) C(32) C(32) C(32) -164.0(5) . . 2_645 4_655 yes
C(20) C(32) C(32) C(20) -14(4) . . 4_655 2_645 yes
C(20) C(32) C(32) C(20) -131(1) . . 4_655 4_655 yes
C(20) C(32) C(32) C(32) 31(1) . . 4_655 3_545 yes
C(20) C(32) C(32) C(32) 31(1) . . 4_655 2_645 yes
C(20) C(32) C(20) C(21) -130.9(7) . 3_545 3_545 3_545 yes
C(20) C(32) C(20) C(22) 8.0(9) . 3_545 3_545 . yes
C(20) C(32) C(20) C(32) -155.3(7) . 3_545 3_545 2_645 yes
C(20) C(32) C(32) C(20) 117(3) . 3_545 . 4_655 yes
C(20) C(32) C(32) C(32) 163.1(4) . 3_545 . 2_645 yes
C(20) C(32) C(32) C(32) 163.1(4) . 3_545 . 4_655 yes
C(20) C(32) C(32) C(20) 117(3) . 3_545 2_645 3_545 yes
C(20) C(32) C(32) C(20) -14(4) . 3_545 2_645 2_645 yes
C(20) C(32) C(32) C(32) -46(3) . 3_545 2_645 . yes
C(20) C(32) C(32) C(32) -46(3) . 3_545 2_645 4_655 yes
C(20) C(32) C(32) C(20) 143(1) . 3_545 4_655 2_645 yes
C(20) C(32) C(32) C(20) -2.4(8) . 3_545 4_655 4_655 yes
C(20) C(32) C(32) C(32) -18.4(6) . 3_545 4_655 . yes
C(20) C(32) C(32) C(32) 161.6(6) . 3_545 4_655 2_645 yes
C(21) C(20) C(22) C(23) 1.2(9) . . 4_655 4_655 yes
C(21) C(20) C(32) C(32) 24.4(9) . . . 3_545 yes
C(21) C(20) C(32) C(32) 11(1) . . . 2_645 yes
C(21) C(20) C(32) C(32) -10(2) . . . 4_655 yes
C(21) C(20) C(32) C(32) -162.6(6) . . 3_545 . yes
C(21) C(20) C(32) C(32) -114(3) . . 3_545 2_645 yes
C(21) C(20) C(32) C(32) -149.2(7) . . 3_545 4_655 yes
C(21) C(22) C(20) C(32) -2.3(7) . . 3_545 3_545 yes
C(21) C(22) C(20) C(32) 12(1) . . 3_545 2_645 yes
C(21) C(22) C(23) C(25) -139.8(6) . . . 3_545 yes
C(21) C(22) C(23) C(34) 4.4(7) . . . . yes
C(21) C(22) C(23) C(37) -10(1) . . . . yes
C(21) C(24) C(25) C(23) 1.1(9) . . . 4_655 yes
C(21) C(24) C(25) C(26) -139.3(7) . . . . yes
C(21) C(24) C(34) C(23) 10(1) . . . . yes
C(21) C(24) C(34) C(35) 161.5(8) . . . . yes
C(21) C(24) C(34) C(36) 144(1) . . . . yes
C(21) C(24) C(34) C(37) 109(3) . . . . yes
C(21) C(24) C(35) C(27) 131.2(8) . . . . yes
C(21) C(24) C(35) C(34) -25(1) . . . . yes
C(21) C(24) C(35) C(36) 24(2) . . . . yes
C(21) C(24) C(35) C(37) -9.3(10) . . . . yes
C(22) C(20) C(21) C(24) -2.5(9) . 3_545 3_545 3_545 yes
C(22) C(20) C(32) C(32) 128(1) . 3_545 3_545 . yes
C(22) C(20) C(32) C(32) 163.3(6) . 3_545 3_545 2_645 yes
C(22) C(20) C(32) C(32) 150.9(6) . 3_545 3_545 4_655 yes
C(22) C(20) C(32) C(32) -9(1) . 3_545 2_645 . yes
C(22) C(20) C(32) C(32) -23.1(9) . 3_545 2_645 3_545 yes
C(22) C(20) C(32) C(32) 25(3) . 3_545 2_645 4_655 yes
C(22) C(21) C(20) C(32) -9(1) . . . . yes
C(22) C(21) C(20) C(32) 6.9(7) . . . 3_545 yes
C(22) C(21) C(24) C(25) 140.2(6) . . . . yes
C(22) C(21) C(24) C(34) -6.4(8) . . . . yes
C(22) C(21) C(24) C(35) 8.7(10) . . . . yes
C(22) C(23) C(25) C(24) -2.5(9) . . 3_545 3_545 yes
C(22) C(23) C(25) C(26) 140.8(7) . . 3_545 3_545 yes
C(22) C(23) C(34) C(24) -9.2(10) . . . . yes
C(22) C(23) C(34) C(35) -115(3) . . . . yes
C(22) C(23) C(34) C(36) -146(1) . . . . yes
C(22) C(23) C(34) C(37) -161.3(8) . . . . yes
C(22) C(23) C(37) C(28) -128.5(8) . . . . yes
C(22) C(23) C(37) C(34) 24(1) . . . . yes
C(22) C(23) C(37) C(35) 9(1) . . . . yes
C(22) C(23) C(37) C(36) -28(3) . . . . yes
C(23) C(22) C(20) C(32) -145.8(6) . . 3_545 3_545 yes
C(23) C(22) C(20) C(32) -130.7(9) . . 3_545 2_645 yes
C(23) C(22) C(21) C(24) 1.2(8) . . . . yes
C(23) C(25) C(24) C(34) 136.5(8) . 3_545 3_545 3_545 yes
C(23) C(25) C(24) C(35) 147.5(5) . 3_545 3_545 3_545 yes
C(23) C(25) C(26) C(27) -146.9(5) . 3_545 3_545 3_545 yes
C(23) C(25) C(26) C(28) -5(1) . 3_545 3_545 . yes
C(23) C(34) C(24) C(25) -133.0(9) . . . . yes
C(23) C(34) C(24) C(35) -151(1) . . . . yes
C(23) C(34) C(35) C(24) 117(3) . . . . yes
C(23) C(34) C(35) C(27) -1(6) . . . . yes
C(23) C(34) C(35) C(36) -40(3) . . . . yes
C(23) C(34) C(35) C(37) -41(2) . . . . yes
C(23) C(34) C(36) C(27) 144.9(8) . . . . yes
C(23) C(34) C(36) C(28) -1(1) . . . . yes
C(23) C(34) C(36) C(35) 160(1) . . . . yes
C(23) C(34) C(36) C(37) -20.7(9) . . . . yes
C(23) C(34) C(37) C(28) 122(2) . . . . yes
C(23) C(34) C(37) C(35) 160.1(10) . . . . yes
C(23) C(34) C(37) C(36) 159.2(9) . . . . yes
C(23) C(37) C(28) C(26) -11.7(6) . . . 3_545 yes
C(23) C(37) C(28) C(29) 129.9(8) . . . . yes
C(23) C(37) C(28) C(36) 151(1) . . . . yes
C(23) C(37) C(34) C(24) -110(3) . . . . yes
C(23) C(37) C(34) C(35) -160.1(10) . . . . yes
C(23) C(37) C(34) C(36) -159.2(9) . . . . yes
C(23) C(37) C(35) C(24) 0.0(8) . . . . yes
C(23) C(37) C(35) C(27) -142.4(9) . . . . yes
C(23) C(37) C(35) C(34) 21(1) . . . . yes
C(23) C(37) C(35) C(36) -157(1) . . . . yes
C(23) C(37) C(36) C(27) 16(5) . . . . yes
C(23) C(37) C(36) C(28) -112(3) . . . . yes
C(23) C(37) C(36) C(34) 49(3) . . . . yes
C(23) C(37) C(36) C(35) 50(3) . . . . yes
C(24) C(21) C(20) C(32) 128.6(8) . . . . yes
C(24) C(21) C(20) C(32) 144.5(6) . . . 3_545 yes
C(24) C(25) C(23) C(34) -129.9(9) . . 4_655 4_655 yes
C(24) C(25) C(23) C(37) -145.1(5) . . 4_655 4_655 yes
C(24) C(25) C(26) C(27) -3(1) . . . . yes
C(24) C(25) C(26) C(28) 137.9(6) . . . 4_655 yes
C(24) C(34) C(23) C(25) 127.0(10) . . . 3_545 yes
C(24) C(34) C(23) C(37) 152(1) . . . . yes
C(24) C(34) C(35) C(27) -118(3) . . . . yes
C(24) C(34) C(35) C(36) -158.8(10) . . . . yes
C(24) C(34) C(35) C(37) -159.6(10) . . . . yes
C(24) C(34) C(36) C(27) 6(1) . . . . yes
C(24) C(34) C(36) C(28) -139(1) . . . . yes
C(24) C(34) C(36) C(35) 22(1) . . . . yes
C(24) C(34) C(36) C(37) -158(1) . . . . yes
C(24) C(34) C(37) C(28) 11(5) . . . . yes
C(24) C(34) C(37) C(35) 49(3) . . . . yes
C(24) C(34) C(37) C(36) 48(3) . . . . yes
C(24) C(35) C(27) C(26) 8.2(6) . . . . yes
C(24) C(35) C(27) C(31) -129.0(8) . . . 4_655 yes
C(24) C(35) C(27) C(36) -151(1) . . . . yes
C(24) C(35) C(34) C(36) 158.8(10) . . . . yes
C(24) C(35) C(34) C(37) 159.6(10) . . . . yes
C(24) C(35) C(36) C(27) 118(2) . . . . yes
C(24) C(35) C(36) C(28) -4(5) . . . . yes
C(24) C(35) C(36) C(34) -45(2) . . . . yes
C(24) C(35) C(36) C(37) -46(2) . . . . yes
C(24) C(35) C(37) C(28) 140.9(7) . . . . yes
C(24) C(35) C(37) C(34) -20(1) . . . . yes
C(24) C(35) C(37) C(36) 157(1) . . . . yes
C(25) C(23) C(34) C(35) 20(3) . 4_655 4_655 4_655 yes
C(25) C(23) C(34) C(36) -9(1) . 4_655 4_655 4_655 yes
C(25) C(23) C(34) C(37) -25(1) . 4_655 4_655 4_655 yes
C(25) C(23) C(37) C(28) 9.0(6) . 4_655 4_655 4_655 yes
C(25) C(23) C(37) C(34) 161.7(9) . 4_655 4_655 4_655 yes
C(25) C(23) C(37) C(35) 146.8(6) . 4_655 4_655 4_655 yes
C(25) C(23) C(37) C(36) 109(3) . 4_655 4_655 4_655 yes
C(25) C(24) C(34) C(35) 18(1) . . . . yes
C(25) C(24) C(34) C(36) 1(1) . . . . yes
C(25) C(24) C(34) C(37) -33(3) . . . . yes
C(25) C(24) C(35) C(27) -9.4(5) . . . . yes
C(25) C(24) C(35) C(34) -165.8(9) . . . . yes
C(25) C(24) C(35) C(36) -115(2) . . . . yes
C(25) C(24) C(35) C(37) -149.8(6) . . . . yes
C(25) C(26) C(27) C(31) 141.5(6) . . . 4_655 yes
C(25) C(26) C(27) C(35) -2.8(7) . . . . yes
C(25) C(26) C(27) C(36) 15(1) . . . . yes
C(25) C(26) C(28) C(29) -140.9(7) . . 4_655 4_655 yes
C(25) C(26) C(28) C(36) -4(1) . . 4_655 4_655 yes
C(25) C(26) C(28) C(37) 9.8(8) . . 4_655 4_655 yes
C(26) C(25) C(23) C(34) 13(1) . . 4_655 4_655 yes
C(26) C(25) C(23) C(37) -1.8(7) . . 4_655 4_655 yes
C(26) C(25) C(24) C(34) -3(1) . . . . yes
C(26) C(25) C(24) C(35) 7.1(8) . . . . yes
C(26) C(27) C(31) C(29) -142.4(6) . . 4_655 . yes
C(26) C(27) C(31) C(30) 0.8(9) . . 4_655 4_655 yes
C(26) C(27) C(35) C(34) 117(3) . . . . yes
C(26) C(27) C(35) C(36) 159.6(10) . . . . yes
C(26) C(27) C(35) C(37) 148.3(8) . . . . yes
C(26) C(27) C(36) C(28) 127(1) . . . . yes
C(26) C(27) C(36) C(34) -17(1) . . . . yes
C(26) C(27) C(36) C(35) -29(1) . . . . yes
C(26) C(27) C(36) C(37) 6(3) . . . . yes
C(26) C(28) C(29) C(30) 4.2(9) . 4_655 4_655 4_655 yes
C(26) C(28) C(29) C(31) 143.7(6) . 4_655 4_655 2_645 yes
C(26) C(28) C(36) C(27) -134.6(10) . 4_655 4_655 4_655 yes
C(26) C(28) C(36) C(34) 8(1) . 4_655 4_655 4_655 yes
C(26) C(28) C(36) C(35) -22(3) . 4_655 4_655 4_655 yes
C(26) C(28) C(36) C(37) 22(1) . 4_655 4_655 4_655 yes
C(26) C(28) C(37) C(34) -123(2) . 4_655 4_655 4_655 yes
C(26) C(28) C(37) C(35) -150.2(7) . 4_655 4_655 4_655 yes
C(26) C(28) C(37) C(36) -163.3(10) . 4_655 4_655 4_655 yes
C(27) C(26) C(28) C(29) -5.3(10) . . 4_655 4_655 yes
C(27) C(26) C(28) C(36) 131.6(9) . . 4_655 4_655 yes
C(27) C(26) C(28) C(37) 145.5(6) . . 4_655 4_655 yes
C(27) C(31) C(29) C(28) 1.4(7) . 4_655 . . yes
C(27) C(31) C(29) C(30) 142.8(7) . 4_655 . . yes
C(27) C(31) C(30) C(29) -1.8(9) . 4_655 4_655 4_655 yes
C(27) C(31) C(30) C(33) -133.8(8) . 4_655 4_655 2_645 yes
C(27) C(31) C(30) C(33) -146.8(6) . 4_655 4_655 4_655 yes
C(27) C(35) C(24) C(34) 156(1) . . . . yes
C(27) C(35) C(34) C(36) 39(3) . . . . yes
C(27) C(35) C(34) C(37) 40(3) . . . . yes
C(27) C(35) C(36) C(28) -122(3) . . . . yes
C(27) C(35) C(36) C(34) -164(1) . . . . yes
C(27) C(35) C(36) C(37) -165.3(9) . . . . yes
C(27) C(35) C(37) C(28) -1(1) . . . . yes
C(27) C(35) C(37) C(34) -163(1) . . . . yes
C(27) C(35) C(37) C(36) 15(1) . . . . yes
C(27) C(36) C(28) C(29) 7(1) . . . . yes
C(27) C(36) C(28) C(37) -157(1) . . . . yes
C(27) C(36) C(34) C(35) -15(1) . . . . yes
C(27) C(36) C(34) C(37) 165(1) . . . . yes
C(27) C(36) C(35) C(34) 164(1) . . . . yes
C(27) C(36) C(35) C(37) 165.3(9) . . . . yes
C(27) C(36) C(37) C(28) 129(3) . . . . yes
C(27) C(36) C(37) C(34) -32(2) . . . . yes
C(27) C(36) C(37) C(35) -33(2) . . . . yes
C(28) C(26) C(27) C(31) 2.8(9) . 3_545 3_545 . yes
C(28) C(26) C(27) C(35) -141.5(6) . 3_545 3_545 3_545 yes
C(28) C(26) C(27) C(36) -123.5(10) . 3_545 3_545 3_545 yes
C(28) C(29) C(30) C(31) -0.7(9) . . . . yes
C(28) C(29) C(30) C(33) 131.7(8) . . . . yes
C(28) C(29) C(30) C(33) 144.5(6) . . . 4_655 yes
C(28) C(29) C(31) C(30) -145.2(6) . . 4_655 4_655 yes
C(28) C(36) C(27) C(31) -6(1) . . . 4_655 yes
C(28) C(36) C(27) C(35) 156(1) . . . . yes
C(28) C(36) C(34) C(35) -162(1) . . . . yes
C(28) C(36) C(34) C(37) 19(1) . . . . yes
C(28) C(36) C(35) C(34) 41(3) . . . . yes
C(28) C(36) C(35) C(37) 42(3) . . . . yes
C(28) C(36) C(37) C(34) -162(1) . . . . yes
C(28) C(36) C(37) C(35) -163(1) . . . . yes
C(28) C(37) C(23) C(34) -152(1) . . . . yes
C(28) C(37) C(34) C(35) -37(2) . . . . yes
C(28) C(37) C(34) C(36) -36(2) . . . . yes
C(28) C(37) C(35) C(34) 161(1) . . . . yes
C(28) C(37) C(35) C(36) -16(1) . . . . yes
C(28) C(37) C(36) C(34) 162(1) . . . . yes
C(28) C(37) C(36) C(35) 163(1) . . . . yes
C(29) C(28) C(36) C(34) 150(1) . . . . yes
C(29) C(28) C(36) C(35) 119(3) . . . . yes
C(29) C(28) C(36) C(37) 165.0(8) . . . . yes
C(29) C(28) C(37) C(34) 18(3) . . . . yes
C(29) C(28) C(37) C(35) -8(1) . . . . yes
C(29) C(28) C(37) C(36) -21(1) . . . . yes
C(29) C(30) C(33) C(30) -132.2(6) . . . 3_545 yes
C(29) C(30) C(33) C(33) -21(3) . . . 3_545 yes
C(29) C(30) C(33) C(33) 8(1) . . . 2_645 yes
C(29) C(30) C(33) C(33) 22.7(9) . . . 4_655 yes
C(29) C(30) C(33) C(30) -9.5(8) . . 4_655 4_655 yes
C(29) C(30) C(33) C(33) -162.6(7) . . 4_655 . yes
C(29) C(30) C(33) C(33) -147.3(8) . . 4_655 3_545 yes
C(29) C(30) C(33) C(33) -107(4) . . 4_655 2_645 yes
C(29) C(31) C(27) C(35) -11(1) . 4_655 . . yes
C(29) C(31) C(27) C(36) 2.8(8) . 4_655 . . yes
C(29) C(31) C(30) C(33) 10(1) . 4_655 4_655 2_645 yes
C(29) C(31) C(30) C(33) -2.4(6) . 4_655 4_655 4_655 yes
C(30) C(29) C(28) C(36) -144.5(7) . . . . yes
C(30) C(29) C(28) C(37) -130.9(8) . . . . yes
C(30) C(31) C(27) C(35) 132.1(8) . . 3_545 3_545 yes
C(30) C(31) C(27) C(36) 146.0(7) . . 3_545 3_545 yes
C(30) C(33) C(30) C(31) 130.1(7) . . 3_545 3_545 yes
C(30) C(33) C(30) C(33) 153.0(6) . . 3_545 3_545 yes
C(30) C(33) C(33) C(30) -119(2) . . 3_545 3_545 yes
C(30) C(33) C(33) C(30) -11(6) . . 3_545 2_645 yes
C(30) C(33) C(33) C(33) 40(2) . . 3_545 2_645 yes
C(30) C(33) C(33) C(33) 40(2) . . 3_545 4_655 yes
C(30) C(33) C(33) C(30) -141(1) . . 2_645 2_645 yes
C(30) C(33) C(33) C(30) -1(1) . . 2_645 4_655 yes
C(30) C(33) C(33) C(33) -160.7(6) . . 2_645 3_545 yes
C(30) C(33) C(33) C(33) 19.3(6) . . 2_645 4_655 yes
C(30) C(33) C(33) C(30) -119(2) . . 4_655 4_655 yes
C(30) C(33) C(33) C(33) -160.8(4) . . 4_655 3_545 yes
C(30) C(33) C(33) C(33) -160.8(4) . . 4_655 2_645 yes
C(30) C(33) C(30) C(31) 7.7(8) . 4_655 4_655 4_655 yes
C(30) C(33) C(30) C(33) -154.9(7) . 4_655 4_655 2_645 yes
C(30) C(33) C(33) C(30) 108(4) . 4_655 . 3_545 yes
C(30) C(33) C(33) C(33) 160.8(4) . 4_655 . 3_545 yes
C(30) C(33) C(33) C(33) 160.8(4) . 4_655 . 2_645 yes
C(30) C(33) C(33) C(30) -1(1) . 4_655 3_545 3_545 yes
C(30) C(33) C(33) C(30) 137(1) . 4_655 3_545 2_645 yes
C(30) C(33) C(33) C(33) -21.2(7) . 4_655 3_545 . yes
C(30) C(33) C(33) C(33) 158.8(7) . 4_655 3_545 2_645 yes
C(30) C(33) C(33) C(30) -11(6) . 4_655 2_645 2_645 yes
C(30) C(33) C(33) C(30) 108(4) . 4_655 2_645 4_655 yes
C(30) C(33) C(33) C(33) -52(3) . 4_655 2_645 . yes
C(30) C(33) C(33) C(33) -52(3) . 4_655 2_645 3_545 yes
C(31) C(27) C(35) C(34) -20(4) . 3_545 3_545 3_545 yes
C(31) C(27) C(35) C(36) 22(1) . 3_545 3_545 3_545 yes
C(31) C(27) C(35) C(37) 11(1) . 3_545 3_545 3_545 yes
C(31) C(27) C(36) C(34) -151(1) . 3_545 3_545 3_545 yes
C(31) C(27) C(36) C(35) -163.0(9) . 3_545 3_545 3_545 yes
C(31) C(27) C(36) C(37) -127(3) . 3_545 3_545 3_545 yes
C(31) C(29) C(28) C(36) -5.0(7) . 3_545 3_545 3_545 yes
C(31) C(29) C(28) C(37) 8(1) . 3_545 3_545 3_545 yes
C(31) C(29) C(30) C(33) 7.7(7) . 3_545 3_545 . yes
C(31) C(29) C(30) C(33) -5(1) . 3_545 3_545 3_545 yes
C(31) C(30) C(33) C(33) 118(2) . . . 3_545 yes
C(31) C(30) C(33) C(33) 148.1(7) . . . 2_645 yes
C(31) C(30) C(33) C(33) 162.6(7) . . . 4_655 yes
C(31) C(30) C(33) C(33) -23.0(10) . . 4_655 . yes
C(31) C(30) C(33) C(33) -7(1) . . 4_655 3_545 yes
C(31) C(30) C(33) C(33) 31(4) . . 4_655 2_645 yes
C(32) C(20) C(32) C(20) 153.0(7) . . 3_545 3_545 yes
C(32) C(20) C(32) C(20) -155.3(7) . 4_655 4_655 2_645 yes
C(32) C(32) C(32) C(32) 0.0 . 3_545 2_645 4_655 yes
C(32) C(32) C(32) C(32) 180.0 . 3_545 4_655 2_645 yes
C(32) C(32) C(32) C(32) 0.0 . 2_645 3_545 4_655 yes
C(32) C(32) C(32) C(32) 0.0 . 2_645 4_655 3_545 yes
C(32) C(32) C(32) C(32) 180.0 . 4_655 3_545 2_645 yes
C(32) C(32) C(32) C(32) 0.0 . 4_655 2_645 3_545 yes
C(33) C(30) C(33) C(30) 153.0(6) . . 4_655 4_655 yes
C(33) C(30) C(33) C(30) -154.9(7) . 3_545 3_545 2_645 yes
C(33) C(33) C(33) C(33) 0.0 . 3_545 2_645 4_655 yes
C(33) C(33) C(33) C(33) 180.0 . 3_545 4_655 2_645 yes
C(33) C(33) C(33) C(33) 0.0 . 2_645 3_545 4_655 yes
C(33) C(33) C(33) C(33) 0.0000(1) . 2_645 4_655 3_545 yes
C(33) C(33) C(33) C(33) 180.0 . 4_655 3_545 2_645 yes
C(33) C(33) C(33) C(33) 0.0000(1) . 4_655 2_645 3_545 yes
C(34) C(23) C(37) C(35) -14.8(7) . . . . yes
C(34) C(23) C(37) C(36) -52(3) . . . . yes
C(34) C(24) C(35) C(36) 49(2) . . . . yes
C(34) C(24) C(35) C(37) 16.0(9) . . . . yes
C(34) C(35) C(27) C(36) -42(3) . . . . yes
C(34) C(35) C(36) C(37) -0.9(8) . . . . yes
C(34) C(35) C(37) C(36) 178(1) . . . . yes
C(34) C(36) C(27) C(35) 11.4(8) . . . . yes
C(34) C(36) C(28) C(37) -14.3(9) . . . . yes
C(34) C(36) C(35) C(37) 0.9(8) . . . . yes
C(34) C(36) C(37) C(35) -0.8(8) . . . . yes
C(34) C(37) C(28) C(36) 39(2) . . . . yes
C(34) C(37) C(35) C(36) -178(1) . . . . yes
C(34) C(37) C(36) C(35) 0.8(8) . . . . yes
C(35) C(24) C(34) C(36) -16.9(8) . . . . yes
C(35) C(24) C(34) C(37) -52(3) . . . . yes
C(35) C(27) C(36) C(37) 35(2) . . . . yes
C(35) C(34) C(23) C(37) 45(3) . . . . yes
C(35) C(34) C(36) C(37) 178(1) . . . . yes
C(35) C(34) C(37) C(36) -0.9(8) . . . . yes
C(35) C(36) C(28) C(37) -45(3) . . . . yes
C(35) C(36) C(34) C(37) -178(1) . . . . yes
C(35) C(37) C(28) C(36) 13.1(9) . . . . yes
C(35) C(37) C(34) C(36) 0.9(8) . . . . yes
C(36) C(27) C(35) C(37) -11.3(8) . . . . yes
C(36) C(34) C(23) C(37) 15.3(7) . . . . yes
C(36) C(34) C(35) C(37) -0.8(8) . . . . yes
C(36) C(35) C(34) C(37) 0.8(8) . . . . yes
C(36) C(35) C(34) C(37) 0.8(8) . . . . yes
